data_7225351
loop_
_publ_author_name
'Golding, Bernard Thomas'
'Pickles, James'
'Zaytsev, Andrey'
'Harnor, Suzannah'
'Henderson, Alistair'
'Alyasiri, Mohammed'
'Waddell, Paul G.'
'Cano, Celine'
'Griffin, Roger'

_publ_section_title
;
 Concise Syntheses of Bridged Morpholines
;
_journal_name_full 'RSC Adv.'
_journal_paper_doi 10.1039/C6RA08737J
_journal_year 2016
_chemical_formula_moiety '0.5(C7 H9.36 O5), 0.5(C7 H8.64 O5), H4 N'
_chemical_formula_sum 'C7 H13 N O5'
_chemical_formula_weight 191.18
_chemical_name_systematic
'Diammonium (2R,6S)-tetrahydro-2H-pyran-2,6-dicarboxylate.(2R,6S)-tetrahydro-2H-pyran-2,6-dicarboxylic acid'
_space_group_crystal_system triclinic
_space_group_IT_number 2
_space_group_name_Hall '-P 1'
_space_group_name_H-M_alt 'P -1'
_symmetry_space_group_name_Hall '-P 1'
_symmetry_space_group_name_H-M 'P -1'
_atom_sites_solution_hydrogens mixed
_atom_sites_solution_primary direct
_audit_creation_date 2016-04-01
_audit_creation_method
;
Olex2 1.2
(compiled 2015.01.26 svn.r3151 for OlexSys, GUI svn.r4998)
;
_audit_update_record
;
2016-04-01 deposited with the CCDC.
2016-05-26 downloaded from the CCDC.
;
_cell_angle_alpha 101.468(3)
_cell_angle_beta 96.993(3)
_cell_angle_gamma 98.349(3)
_cell_formula_units_Z 4
_cell_length_a 6.9141(2)
_cell_length_b 9.3897(3)
_cell_length_c 14.4781(5)
_cell_measurement_reflns_used 7648
_cell_measurement_temperature 150.0(2)
_cell_measurement_theta_max 66.7850
_cell_measurement_theta_min 3.1400
_cell_volume 900.35(5)
_computing_cell_refinement
;
CrysAlisPro, Agilent Technologies,
Version 1.171.36.32 (release 02-08-2013 CrysAlis171 .NET)
(compiled Aug  2 2013,16:46:58)
;
_computing_data_collection
;
CrysAlisPro, Agilent Technologies,
Version 1.171.36.32 (release 02-08-2013 CrysAlis171 .NET)
(compiled Aug  2 2013,16:46:58)
;
_computing_data_reduction
;
CrysAlisPro, Agilent Technologies,
Version 1.171.36.32 (release 02-08-2013 CrysAlis171 .NET)
(compiled Aug  2 2013,16:46:58)
;
_computing_molecular_graphics 'Olex2 (Dolomanov et al., 2009)'
_computing_publication_material 'Olex2 (Dolomanov et al., 2009)'
_computing_structure_refinement 'XL (Sheldrick, 2008)'
_computing_structure_solution 'XT (Sheldrick, 2015)'
_diffrn_ambient_temperature 150.0(2)
_diffrn_detector_area_resol_mean 10.3968
_diffrn_measured_fraction_theta_full 0.997
_diffrn_measured_fraction_theta_max 0.993
_diffrn_measurement_details
;
  1 omega   13.00  104.00   1.0000    3.0000
omega____ theta____ kappa____ phi______ frames
    -       41.5905   57.0000 -120.0000 91

  2 omega  -24.00   72.00   1.0000    3.0000
omega____ theta____ kappa____ phi______ frames
    -       41.5905  -77.0000   90.0000 96

  3 omega  -24.00   48.00   1.0000    3.0000
omega____ theta____ kappa____ phi______ frames
    -       41.5905  -57.0000  -60.0000 72

  4 omega   96.00  122.00   1.0000   12.0000
omega____ theta____ kappa____ phi______ frames
    -       93.5000  -92.0000  123.8262 26

  5 omega   75.00  132.00   1.0000   12.0000
omega____ theta____ kappa____ phi______ frames
    -       93.5000  -93.0000 -156.0984 57

  6 omega  116.00  172.00   1.0000   12.0000
omega____ theta____ kappa____ phi______ frames
    -       93.5000   77.0000   30.0000 56

  7 omega   10.00   51.00   1.0000   12.0000
omega____ theta____ kappa____ phi______ frames
    -       93.5000  -93.0000 -156.0984 41

  8 omega   97.00  123.00   1.0000   12.0000
omega____ theta____ kappa____ phi______ frames
    -       93.5000   15.0000  -60.0000 26

  9 omega  127.00  172.00   1.0000   12.0000
omega____ theta____ kappa____ phi______ frames
    -       93.5000   15.0000  -60.0000 45

 10 omega   62.00   95.00   1.0000   12.0000
omega____ theta____ kappa____ phi______ frames
    -       93.5000 -125.0000 -150.0000 33

 11 omega   18.00   43.00   1.0000   12.0000
omega____ theta____ kappa____ phi______ frames
    -       93.5000  -30.0000  120.0000 25

 12 omega   64.00   93.00   1.0000   12.0000
omega____ theta____ kappa____ phi______ frames
    -       93.5000   77.0000   30.0000 29

 13 omega   41.00   67.00   1.0000   12.0000
omega____ theta____ kappa____ phi______ frames
    -       93.5000  -30.0000  -90.0000 26

 14 omega   40.00   66.00   1.0000   12.0000
omega____ theta____ kappa____ phi______ frames
    -       93.5000  -94.0000   60.0000 26

 15 omega   34.00   66.00   1.0000   12.0000
omega____ theta____ kappa____ phi______ frames
    -       93.5000  -45.0000   90.0000 32

 16 omega   62.00   90.00   1.0000   12.0000
omega____ theta____ kappa____ phi______ frames
    -       93.5000 -125.0000   30.0000 28

 17 omega   52.00  105.00   1.0000   12.0000
omega____ theta____ kappa____ phi______ frames
    -       93.5000  -61.0000 -150.0000 53

 18 omega   32.00   95.00   1.0000   12.0000
omega____ theta____ kappa____ phi______ frames
    -       93.5000 -125.0000  120.0000 63

 19 omega   25.00   52.00   1.0000   12.0000
omega____ theta____ kappa____ phi______ frames
    -       93.5000  -30.0000 -120.0000 27

 20 omega   23.00   49.00   1.0000   12.0000
omega____ theta____ kappa____ phi______ frames
    -       93.5000 -125.0000 -150.0000 26

 21 omega   35.00   79.00   1.0000   12.0000
omega____ theta____ kappa____ phi______ frames
    -       93.5000   15.0000  -60.0000 44

 22 omega   64.00  133.00   1.0000   12.0000
omega____ theta____ kappa____ phi______ frames
    -       93.5000   61.0000    0.0000 69

 23 omega   20.00   46.00   1.0000   12.0000
omega____ theta____ kappa____ phi______ frames
    -       93.5000  -61.0000    0.0000 26

 24 omega   78.00  104.00   1.0000   12.0000
omega____ theta____ kappa____ phi______ frames
    -       93.5000  -61.0000    0.0000 26

 25 omega   22.00   58.00   1.0000   12.0000
omega____ theta____ kappa____ phi______ frames
    -       93.5000  -94.0000  -30.0000 36

 26 omega   78.00  121.00   1.0000   12.0000
omega____ theta____ kappa____ phi______ frames
    -       93.5000  -61.0000  120.0000 43

 27 omega   83.00  109.00   1.0000   12.0000
omega____ theta____ kappa____ phi______ frames
    -       93.5000  -89.0000   75.5260 26

 28 omega   22.00   66.00   1.0000   12.0000
omega____ theta____ kappa____ phi______ frames
    -       93.5000  -30.0000    0.0000 44

 29 omega   10.00   77.00   1.0000   12.0000
omega____ theta____ kappa____ phi______ frames
    -       93.5000  -92.0000  123.8262 67

 30 omega   81.00  120.00   1.0000   12.0000
omega____ theta____ kappa____ phi______ frames
    -       93.5000  -91.0000  -48.8970 39

 31 omega -120.00   -8.00   1.0000    3.0000
omega____ theta____ kappa____ phi______ frames
    -      -41.5905  -77.0000 -120.0000 112

 32 omega -116.00  -12.00   1.0000    3.0000
omega____ theta____ kappa____ phi______ frames
    -      -41.5905  -57.0000   90.0000 104

 33 omega -120.00   -8.00   1.0000    3.0000
omega____ theta____ kappa____ phi______ frames
    -      -41.5905  -77.0000    0.0000 112

 34 omega  -34.00   68.00   1.0000    3.0000
omega____ theta____ kappa____ phi______ frames
    -       41.5905  -38.0000  -30.0000 102

 35 omega  -34.00   68.00   1.0000    3.0000
omega____ theta____ kappa____ phi______ frames
    -       41.5905  -38.0000 -150.0000 102

 36 omega   63.00  168.00   1.0000   12.0000
omega____ theta____ kappa____ phi______ frames
    -       93.5000   61.0000 -150.0000 105

 37 omega   63.00  171.00   1.0000   12.0000
omega____ theta____ kappa____ phi______ frames
    -       93.5000   30.0000  150.0000 108

 38 omega   60.00  172.00   1.0000   12.0000
omega____ theta____ kappa____ phi______ frames
    -       93.5000   77.0000  -90.0000 112

 39 omega   60.00  172.00   1.0000   12.0000
omega____ theta____ kappa____ phi______ frames
    -       93.5000   77.0000   60.0000 112
;
_diffrn_measurement_device_type 'Xcalibur, Atlas, Gemini ultra'
_diffrn_measurement_method '\w scans'
_diffrn_orient_matrix_UB_11 -0.2011152000
_diffrn_orient_matrix_UB_12 0.0520423000
_diffrn_orient_matrix_UB_13 -0.0114890000
_diffrn_orient_matrix_UB_21 0.1071215000
_diffrn_orient_matrix_UB_22 0.1614471000
_diffrn_orient_matrix_UB_23 0.0216614000
_diffrn_orient_matrix_UB_31 0.0068984000
_diffrn_orient_matrix_UB_32 -0.0113880000
_diffrn_orient_matrix_UB_33 -0.1071383000
_diffrn_radiation_monochromator mirror
_diffrn_radiation_type CuK\a
_diffrn_radiation_wavelength 1.54184
_diffrn_reflns_av_R_equivalents 0.0253
_diffrn_reflns_av_unetI/netI 0.0180
_diffrn_reflns_Laue_measured_fraction_full 0.997
_diffrn_reflns_Laue_measured_fraction_max 0.993
_diffrn_reflns_limit_h_max 8
_diffrn_reflns_limit_h_min -8
_diffrn_reflns_limit_k_max 11
_diffrn_reflns_limit_k_min -11
_diffrn_reflns_limit_l_max 14
_diffrn_reflns_limit_l_min -16
_diffrn_reflns_number 12629
_diffrn_reflns_point_group_measured_fraction_full 0.997
_diffrn_reflns_point_group_measured_fraction_max 0.993
_diffrn_reflns_theta_full 66.500
_diffrn_reflns_theta_max 66.873
_diffrn_reflns_theta_min 3.153
_diffrn_source 'Enhance Ultra (Cu) X-ray Source'
_exptl_absorpt_coefficient_mu 1.036
_exptl_absorpt_correction_T_max 0.924
_exptl_absorpt_correction_T_min 0.882
_exptl_absorpt_correction_type analytical
_exptl_absorpt_process_details
;
CrysAlisPro, Agilent Technologies,
Version 1.171.36.32 (release 02-08-2013 CrysAlis171 .NET)
(compiled Aug  2 2013,16:46:58)
Analytical numeric absorption correction using a multifaceted crystal
            model based on expressions derived by R.C. Clark & J.S. Reid.
(Clark, R. C. & Reid, J. S. (1995). Acta Cryst. A51, 887-897)
;
_exptl_crystal_colour colourless
_exptl_crystal_colour_primary colourless
_exptl_crystal_density_diffrn 1.410
_exptl_crystal_description block
_exptl_crystal_F_000 408
_exptl_crystal_recrystallization_method 'Re-crystallisation from solvent'
_exptl_crystal_size_max 0.15
_exptl_crystal_size_mid 0.11
_exptl_crystal_size_min 0.08
_refine_diff_density_max 0.256
_refine_diff_density_min -0.241
_refine_diff_density_rms 0.039
_refine_ls_extinction_method none
_refine_ls_goodness_of_fit_ref 1.038
_refine_ls_hydrogen_treatment mixed
_refine_ls_matrix_type full
_refine_ls_number_parameters 275
_refine_ls_number_reflns 3184
_refine_ls_number_restraints 2
_refine_ls_restrained_S_all 1.038
_refine_ls_R_factor_all 0.0345
_refine_ls_R_factor_gt 0.0312
_refine_ls_shift/su_max 0.000
_refine_ls_shift/su_mean 0.000
_refine_ls_structure_factor_coef Fsqd
_refine_ls_weighting_details 'w=1/[\s^2^(Fo^2^)+(0.0422P)^2^+0.3475P] where P=(Fo^2^+2Fc^2^)/3'
_refine_ls_weighting_scheme calc
_refine_ls_wR_factor_gt 0.0817
_refine_ls_wR_factor_ref 0.0843
_reflns_Friedel_coverage 0.000
_reflns_number_gt 2906
_reflns_number_total 3184
_reflns_threshold_expression 'I > 2\s(I)'
_cod_data_source_file c6ra08737j2.cif
_cod_data_source_block rjg150005_fa
_cod_original_cell_volume 900.34(5)
_cod_database_code 7225351
_shelxl_version_number 2014/6
_chemical_oxdiff_formula 'C7 H16 N2 O5'
_shelx_space_group_comment
;
The symmetry employed for this shelxl refinement is uniquely defined
by the following loop, which should always be used as a source of
symmetry information in preference to the above space-group names.
They are only intended as comments.
;
_reflns_odcompleteness_completeness 99.69
_reflns_odcompleteness_iscentric 1
_reflns_odcompleteness_theta 66.49
_olex2_refinement_description
;
1. Fixed Uiso
 At 1.2 times of:
  All C(H) groups, All C(H,H) groups, All N(H,H,H,H) groups
2. Restrained distances
 O10-H10 \\sim O2-H2
 with sigma of 0.02
 O8-H8 \\sim O5-H5
 with sigma of 0.02
3. Uiso/Uaniso restraints and constraints
Uiso(H2) = Uiso(H10)
Uiso(H5) = Uiso(H8)
4. Others
 Sof(H10)=1-FVAR(1)
 Sof(H2)=FVAR(1)
 Sof(H8)=1-FVAR(2)
 Sof(H5)=FVAR(2)
5.a Ternary CH refined with riding coordinates:
 C1(H1), C5(H5A), C8(H8A), C12(H12)
5.b Secondary CH2 refined with riding coordinates:
 C2(H2A,H2B), C3(H3A,H3B), C4(H4A,H4B), C9(H9A,H9B), C10(H10A,H10B), C11(H11A,
 H11B)
;
_olex2_submission_special_instructions 'No special instructions were received'
_solvent_exptl_crystal_recrystallization_method Water

loop_
_space_group_symop_operation_xyz
'x, y, z'
'-x, -y, -z'

loop_
_atom_site_label
_atom_site_type_symbol
_atom_site_fract_x
_atom_site_fract_y
_atom_site_fract_z
_atom_site_U_iso_or_equiv
_atom_site_adp_type
_atom_site_occupancy
_atom_site_site_symmetry_order
_atom_site_calc_flag
_atom_site_refinement_flags_posn
_atom_site_refinement_flags_occupancy
_atom_site_disorder_assembly
_atom_site_disorder_group
O1 O 0.00049(13) 0.29250(10) -0.00713(6) 0.0197(2) Uani 1 1 d . . . .
O2 O 0.03161(13) 0.20150(11) 0.15093(7) 0.0218(2) Uani 1 1 d D . . .
O3 O -0.29036(13) 0.19312(11) 0.16134(7) 0.0253(2) Uani 1 1 d . . . .
O4 O 0.32286(14) 0.40370(12) -0.07182(7) 0.0304(2) Uani 1 1 d . . . .
O5 O 0.14992(15) 0.46105(11) -0.19330(7) 0.0258(2) Uani 1 1 d D . . .
O6 O 0.50758(12) 0.30857(10) 0.50570(6) 0.0198(2) Uani 1 1 d . . . .
O7 O 0.88077(14) 0.40183(12) 0.58764(7) 0.0309(2) Uani 1 1 d . . . .
O8 O 0.79992(14) 0.45401(11) 0.73322(7) 0.0243(2) Uani 1 1 d D . . .
O9 O 0.40986(13) 0.27201(11) 0.31666(6) 0.0250(2) Uani 1 1 d . . . .
O10 O 0.09480(13) 0.18385(11) 0.31988(7) 0.0221(2) Uani 1 1 d D . . .
N1 N 0.39974(18) 0.37066(15) 0.12949(9) 0.0232(3) Uani 1 1 d . . . .
H1A H 0.482(3) 0.3035(19) 0.1423(12) 0.028 Uiso 1 1 d R . . .
H1B H 0.348(2) 0.4171(18) 0.1838(13) 0.028 Uiso 1 1 d R . . .
H1C H 0.477(3) 0.4433(19) 0.1096(12) 0.028 Uiso 1 1 d R . . .
H1D H 0.296(3) 0.3293(18) 0.0844(13) 0.028 Uiso 1 1 d R . . .
N2 N -0.19118(18) 0.34509(16) 0.38700(9) 0.0268(3) Uani 1 1 d . . . .
H2C H -0.133(3) 0.433(2) 0.3759(13) 0.032 Uiso 1 1 d R . . .
H2D H -0.121(3) 0.272(2) 0.3608(13) 0.032 Uiso 1 1 d R . . .
H2E H -0.322(3) 0.3220(19) 0.3583(13) 0.032 Uiso 1 1 d R . . .
H2F H -0.184(3) 0.3551(19) 0.4543(14) 0.032 Uiso 1 1 d R . . .
C1 C -0.02831(19) 0.31485(14) -0.10232(9) 0.0190(3) Uani 1 1 d . . . .
H1 H -0.1340 0.3761 -0.1085 0.023 Uiso 1 1 calc R . . .
C2 C -0.09066(19) 0.16783(15) -0.17514(9) 0.0219(3) Uani 1 1 d . . . .
H2A H -0.1114 0.1859 -0.2404 0.026 Uiso 1 1 calc R . . .
H2B H 0.0149 0.1074 -0.1713 0.026 Uiso 1 1 calc R . . .
C3 C -0.2817(2) 0.08556(15) -0.15436(9) 0.0231(3) Uani 1 1 d . . . .
H3A H -0.3914 0.1397 -0.1667 0.028 Uiso 1 1 calc R . . .
H3B H -0.3155 -0.0139 -0.1970 0.028 Uiso 1 1 calc R . . .
C4 C -0.25622(19) 0.07181(15) -0.05080(9) 0.0214(3) Uani 1 1 d . . . .
H4A H -0.1605 0.0053 -0.0410 0.026 Uiso 1 1 calc R . . .
H4B H -0.3845 0.0283 -0.0356 0.026 Uiso 1 1 calc R . . .
C5 C -0.18162(18) 0.22332(14) 0.01563(9) 0.0186(3) Uani 1 1 d . . . .
H5A H -0.2836 0.2873 0.0083 0.022 Uiso 1 1 calc R . . .
C6 C -0.15011(18) 0.20682(14) 0.11814(9) 0.0185(3) Uani 1 1 d . . . .
C7 C 0.1638(2) 0.39774(15) -0.12012(9) 0.0221(3) Uani 1 1 d . . . .
C8 C 0.30217(19) 0.26191(16) 0.46811(9) 0.0224(3) Uani 1 1 d . . . .
H8A H 0.2318 0.3440 0.4928 0.027 Uiso 1 1 calc R . . .
C9 C 0.2157(2) 0.1281(2) 0.50210(11) 0.0392(4) Uani 1 1 d . . . .
H9A H 0.2817 0.0442 0.4786 0.047 Uiso 1 1 calc R . . .
H9B H 0.0728 0.0997 0.4763 0.047 Uiso 1 1 calc R . . .
C10 C 0.2443(2) 0.1625(2) 0.61128(11) 0.0409(4) Uani 1 1 d . . . .
H10A H 0.1628 0.2365 0.6345 0.049 Uiso 1 1 calc R . . .
H10B H 0.2008 0.0717 0.6336 0.049 Uiso 1 1 calc R . . .
C11 C 0.4623(2) 0.22228(18) 0.65122(11) 0.0335(4) Uani 1 1 d . . . .
H11A H 0.4780 0.2565 0.7214 0.040 Uiso 1 1 calc R . . .
H11B H 0.5409 0.1427 0.6370 0.040 Uiso 1 1 calc R . . .
C12 C 0.53818(19) 0.34939(16) 0.60737(9) 0.0225(3) Uani 1 1 d . . . .
H12 H 0.4647 0.4318 0.6271 0.027 Uiso 1 1 calc R . . .
C13 C 0.75796(19) 0.40540(14) 0.64310(9) 0.0204(3) Uani 1 1 d . . . .
C14 C 0.27350(18) 0.23781(14) 0.35967(9) 0.0187(3) Uani 1 1 d . . . .
H2 H 0.049(4) 0.192(3) 0.207(2) 0.041(8) Uiso 0.66(3) 1 d D P A 1
H10 H 0.073(9) 0.197(7) 0.265(2) 0.041(8) Uiso 0.34(3) 1 d D P A 2
H5 H 0.028(4) 0.458(3) -0.2191(18) 0.028(7) Uiso 0.69(3) 1 d D P B 1
H8 H 0.921(5) 0.450(6) 0.754(4) 0.028(7) Uiso 0.31(3) 1 d D P B 2

loop_
_atom_site_aniso_label
_atom_site_aniso_U_11
_atom_site_aniso_U_22
_atom_site_aniso_U_33
_atom_site_aniso_U_23
_atom_site_aniso_U_13
_atom_site_aniso_U_12
O1 0.0172(4) 0.0273(5) 0.0127(4) 0.0064(4) 0.0000(3) -0.0030(4)
O2 0.0172(5) 0.0340(5) 0.0138(5) 0.0062(4) 0.0010(4) 0.0032(4)
O3 0.0193(5) 0.0386(6) 0.0206(5) 0.0105(4) 0.0065(4) 0.0049(4)
O4 0.0194(5) 0.0455(6) 0.0239(5) 0.0146(4) -0.0036(4) -0.0059(4)
O5 0.0217(5) 0.0358(6) 0.0179(5) 0.0109(4) -0.0011(4) -0.0053(4)
O6 0.0149(4) 0.0301(5) 0.0119(5) 0.0034(4) -0.0004(3) -0.0005(4)
O7 0.0181(5) 0.0518(7) 0.0184(5) 0.0035(4) 0.0011(4) -0.0008(4)
O8 0.0218(5) 0.0334(5) 0.0143(5) 0.0025(4) -0.0030(4) 0.0024(4)
O9 0.0168(5) 0.0418(6) 0.0151(5) 0.0070(4) 0.0025(4) 0.0002(4)
O10 0.0164(4) 0.0344(5) 0.0131(5) 0.0049(4) -0.0004(4) -0.0006(4)
N1 0.0163(6) 0.0350(7) 0.0178(6) 0.0073(5) 0.0023(5) 0.0015(5)
N2 0.0161(6) 0.0425(8) 0.0188(6) 0.0020(5) 0.0033(5) 0.0016(5)
C1 0.0182(6) 0.0257(7) 0.0120(6) 0.0057(5) -0.0007(5) 0.0002(5)
C2 0.0223(7) 0.0259(7) 0.0150(6) 0.0031(5) 0.0019(5) -0.0009(5)
C3 0.0212(7) 0.0271(7) 0.0170(7) 0.0027(5) -0.0003(5) -0.0031(5)
C4 0.0188(6) 0.0257(7) 0.0175(7) 0.0048(5) 0.0024(5) -0.0026(5)
C5 0.0139(6) 0.0254(7) 0.0162(6) 0.0048(5) 0.0031(5) 0.0014(5)
C6 0.0179(6) 0.0200(6) 0.0161(7) 0.0021(5) 0.0019(5) 0.0016(5)
C7 0.0215(7) 0.0267(7) 0.0148(6) 0.0035(5) -0.0003(5) -0.0029(5)
C8 0.0155(6) 0.0334(7) 0.0156(7) 0.0050(5) -0.0003(5) -0.0013(5)
C9 0.0344(9) 0.0495(10) 0.0264(8) 0.0172(7) -0.0076(7) -0.0182(7)
C10 0.0321(8) 0.0619(11) 0.0241(8) 0.0220(7) -0.0046(6) -0.0167(8)
C11 0.0305(8) 0.0456(9) 0.0209(8) 0.0139(6) -0.0042(6) -0.0069(7)
C12 0.0209(7) 0.0327(7) 0.0120(6) 0.0042(5) 0.0007(5) 0.0015(5)
C13 0.0215(7) 0.0230(6) 0.0155(7) 0.0050(5) -0.0008(5) 0.0016(5)
C14 0.0171(6) 0.0223(6) 0.0154(6) 0.0030(5) 0.0011(5) 0.0024(5)

loop_
_atom_type_symbol
_atom_type_description
_atom_type_scat_dispersion_real
_atom_type_scat_dispersion_imag
_atom_type_scat_source
C C 0.0181 0.0091 'International Tables Vol C Tables 4.2.6.8 and 6.1.1.4'
H H 0.0000 0.0000 'International Tables Vol C Tables 4.2.6.8 and 6.1.1.4'
N N 0.0311 0.0180 'International Tables Vol C Tables 4.2.6.8 and 6.1.1.4'
O O 0.0492 0.0322 'International Tables Vol C Tables 4.2.6.8 and 6.1.1.4'

loop_
_exptl_crystal_face_index_h
_exptl_crystal_face_index_k
_exptl_crystal_face_index_l
_exptl_crystal_face_perp_dist
_exptl_oxdiff_crystal_face_indexfrac_h
_exptl_oxdiff_crystal_face_indexfrac_k
_exptl_oxdiff_crystal_face_indexfrac_l
_exptl_oxdiff_crystal_face_x
_exptl_oxdiff_crystal_face_y
_exptl_oxdiff_crystal_face_z
-1 0 0 0.0662 -1.0000 0.0000 0.0000 0.2011 -0.1071 -0.0069
1 0 0 0.0592 1.0000 -0.0000 -0.0000 -0.2011 0.1071 0.0069
0 0 -1 0.0468 0.0000 -0.0000 -1.0000 0.0115 -0.0217 0.1071
0 0 1 0.0468 -0.0000 0.0000 1.0000 -0.0115 0.0217 -0.1071
0 -1 0 0.0415 0.0000 -1.0000 -0.0000 -0.0520 -0.1614 0.0114
0 1 0 0.0415 -0.0000 1.0000 0.0000 0.0520 0.1614 -0.0114

loop_
_geom_angle_atom_site_label_1
_geom_angle_atom_site_label_2
_geom_angle_atom_site_label_3
_geom_angle
C1 O1 C5 110.38(9)
C6 O2 H2 114(2)
C7 O5 H5 113.3(17)
C12 O6 C8 111.25(10)
C13 O8 H8 112(4)
C14 O10 H10 112(4)
H1A N1 H1B 114.0(15)
H1A N1 H1C 106.2(14)
H1A N1 H1D 112.7(15)
H1B N1 H1C 107.6(14)
H1B N1 H1D 106.5(14)
H1C N1 H1D 109.8(15)
H2C N2 H2D 107.4(15)
H2C N2 H2E 110.2(16)
H2C N2 H2F 108.3(15)
H2D N2 H2E 109.9(15)
H2D N2 H2F 111.4(15)
H2E N2 H2F 109.6(15)
O1 C1 H1 109.0
O1 C1 C2 111.18(10)
O1 C1 C7 108.19(10)
C2 C1 H1 109.0
C7 C1 H1 109.0
C7 C1 C2 110.46(11)
C1 C2 H2A 109.8
C1 C2 H2B 109.8
H2A C2 H2B 108.3
C3 C2 C1 109.33(11)
C3 C2 H2A 109.8
C3 C2 H2B 109.8
C2 C3 H3A 109.7
C2 C3 H3B 109.7
H3A C3 H3B 108.2
C4 C3 C2 109.79(10)
C4 C3 H3A 109.7
C4 C3 H3B 109.7
C3 C4 H4A 109.6
C3 C4 H4B 109.6
C3 C4 C5 110.34(11)
H4A C4 H4B 108.1
C5 C4 H4A 109.6
C5 C4 H4B 109.6
O1 C5 C4 111.08(10)
O1 C5 H5A 108.9
O1 C5 C6 109.54(10)
C4 C5 H5A 108.9
C6 C5 C4 109.60(10)
C6 C5 H5A 108.9
O2 C6 C5 114.14(11)
O3 C6 O2 125.42(12)
O3 C6 C5 120.35(11)
O4 C7 O5 121.18(12)
O4 C7 C1 123.00(12)
O5 C7 C1 115.80(11)
O6 C8 H8A 107.5
O6 C8 C9 111.41(11)
O6 C8 C14 109.58(10)
C9 C8 H8A 107.5
C9 C8 C14 112.97(12)
C14 C8 H8A 107.5
C8 C9 H9A 109.7
C8 C9 H9B 109.7
C8 C9 C10 109.84(13)
H9A C9 H9B 108.2
C10 C9 H9A 109.7
C10 C9 H9B 109.7
C9 C10 H10A 109.7
C9 C10 H10B 109.7
H10A C10 H10B 108.2
C11 C10 C9 109.71(13)
C11 C10 H10A 109.7
C11 C10 H10B 109.7
C10 C11 H11A 109.6
C10 C11 H11B 109.6
H11A C11 H11B 108.1
C12 C11 C10 110.25(12)
C12 C11 H11A 109.6
C12 C11 H11B 109.6
O6 C12 C11 111.98(11)
O6 C12 H12 108.3
O6 C12 C13 108.92(10)
C11 C12 H12 108.3
C11 C12 C13 110.79(11)
C13 C12 H12 108.3
O7 C13 O8 124.61(12)
O7 C13 C12 121.40(12)
O8 C13 C12 113.98(11)
O9 C14 O10 124.58(12)
O9 C14 C8 122.05(11)
O10 C14 C8 113.34(11)

loop_
_geom_bond_atom_site_label_1
_geom_bond_atom_site_label_2
_geom_bond_distance
O1 C1 1.4294(15)
O1 C5 1.4369(15)
O2 C6 1.2996(16)
O2 H2 0.83(3)
O3 C6 1.2213(16)
O4 C7 1.2171(17)
O5 C7 1.3143(16)
O5 H5 0.87(2)
O6 C8 1.4288(15)
O6 C12 1.4264(16)
O7 C13 1.2372(17)
O8 C13 1.2757(16)
O8 H8 0.86(3)
O9 C14 1.2306(16)
O10 C14 1.2822(15)
O10 H10 0.83(3)
N1 H1A 0.936(18)
N1 H1B 0.956(18)
N1 H1C 0.920(18)
N1 H1D 0.893(18)
N2 H2C 0.915(19)
N2 H2D 0.943(19)
N2 H2E 0.924(19)
N2 H2F 0.955(19)
C1 H1 1.0000
C1 C2 1.5300(18)
C1 C7 1.5162(18)
C2 H2A 0.9900
C2 H2B 0.9900
C2 C3 1.5250(18)
C3 H3A 0.9900
C3 H3B 0.9900
C3 C4 1.5214(18)
C4 H4A 0.9900
C4 H4B 0.9900
C4 C5 1.5287(18)
C5 H5A 1.0000
C5 C6 1.5155(18)
C8 H8A 1.0000
C8 C9 1.509(2)
C8 C14 1.5249(18)
C9 H9A 0.9900
C9 H9B 0.9900
C9 C10 1.531(2)
C10 H10A 0.9900
C10 H10B 0.9900
C10 C11 1.528(2)
C11 H11A 0.9900
C11 H11B 0.9900
C11 C12 1.518(2)
C12 H12 1.0000
C12 C13 1.5237(18)

loop_
_geom_hbond_atom_site_label_D
_geom_hbond_atom_site_label_H
_geom_hbond_atom_site_label_A
_geom_hbond_distance_DH
_geom_hbond_distance_HA
_geom_hbond_distance_DA
_geom_hbond_angle_DHA
_geom_hbond_site_symmetry_A
N2 H2C O7 0.915(19) 2.096(19) 2.8928(17) 144.9(15) 2_666
N2 H2D O10 0.943(19) 1.91(2) 2.8103(16) 159.4(15) .
N2 H2E O9 0.924(19) 1.839(19) 2.7578(15) 172.3(16) 1_455
N2 H2F O7 0.955(19) 1.875(19) 2.8152(16) 167.8(15) 1_455
O2 H2 O10 0.83(3) 1.65(3) 2.4747(13) 176(3) .
O10 H10 O2 0.83(3) 1.65(3) 2.4747(13) 173(6) .
O5 H5 O8 0.87(2) 1.64(2) 2.5082(14) 179(3) 1_454
O8 H8 O5 0.86(3) 1.65(3) 2.5082(14) 172(6) 1_656

loop_
_geom_torsion_atom_site_label_1
_geom_torsion_atom_site_label_2
_geom_torsion_atom_site_label_3
_geom_torsion_atom_site_label_4
_geom_torsion
O1 C1 C2 C3 58.75(14)
O1 C1 C7 O4 18.93(18)
O1 C1 C7 O5 -162.69(11)
O1 C5 C6 O2 -25.26(15)
O1 C5 C6 O3 157.99(12)
O6 C8 C9 C10 57.98(18)
O6 C8 C14 O9 -7.58(18)
O6 C8 C14 O10 174.49(11)
O6 C12 C13 O7 -4.61(18)
O6 C12 C13 O8 175.67(11)
C1 O1 C5 C4 61.28(13)
C1 O1 C5 C6 -177.50(10)
C1 C2 C3 C4 -53.61(15)
C2 C1 C7 O4 -102.98(15)
C2 C1 C7 O5 75.40(15)
C2 C3 C4 C5 53.07(15)
C3 C4 C5 O1 -56.82(14)
C3 C4 C5 C6 -178.00(10)
C4 C5 C6 O2 96.85(13)
C4 C5 C6 O3 -79.91(15)
C5 O1 C1 C2 -62.56(13)
C5 O1 C1 C7 175.98(10)
C7 C1 C2 C3 178.88(11)
C8 O6 C12 C11 59.96(15)
C8 O6 C12 C13 -177.15(11)
C8 C9 C10 C11 -53.3(2)
C9 C8 C14 O9 -132.44(14)
C9 C8 C14 O10 49.63(17)
C9 C10 C11 C12 52.0(2)
C10 C11 C12 O6 -55.54(18)
C10 C11 C12 C13 -177.37(13)
C11 C12 C13 O7 119.00(15)
C11 C12 C13 O8 -60.73(16)
C12 O6 C8 C9 -61.27(15)
C12 O6 C8 C14 172.97(11)
C14 C8 C9 C10 -178.17(13)
